data_7014817
loop_
_publ_author_name
'Ren, Yan-wei'
'Lu, Jia-xian'
'Cai, Bo-wei'
'Shi, Da-bin'
'Jiang, Huan-feng'
'Chen, Jun'
'Zheng, De'
'Liu, Bin'

_publ_section_title
;
 A novel asymmetric di-Ni(II) system as a highly efficient functional
 model for phosphodiesterase: synthesis, structures, physicochemical
 properties and catalytic kinetics.
;
_journal_issue 6
_journal_name_full 'Dalton transactions (Cambridge, England : 2003)'
_journal_page_first 1372
_journal_page_last 1381
_journal_paper_doi 10.1039/c0dt01194k
_journal_volume 40
_journal_year 2011
_chemical_formula_sum 'C72 H71 B Br N6 Ni2 O9 P2'
_chemical_formula_weight 1434.43
_chemical_name_systematic
;
?
;
_space_group_IT_number 2
_symmetry_cell_setting triclinic
_symmetry_space_group_name_Hall '-P 1'
_symmetry_space_group_name_H-M 'P -1'
_atom_sites_solution_hydrogens geom
_atom_sites_solution_primary direct
_atom_sites_solution_secondary difmap
_audit_creation_method SHELXL-97
_cell_angle_alpha 93.31(3)
_cell_angle_beta 99.98(3)
_cell_angle_gamma 90.46(3)
_cell_formula_units_Z 2
_cell_length_a 14.913(3)
_cell_length_b 15.245(3)
_cell_length_c 15.720(3)
_cell_measurement_temperature 293(2)
_cell_volume 3513.4(12)
_computing_structure_refinement 'SHELXL-97 (Sheldrick, 1997)'
_computing_structure_solution 'SHELXS-97 (Sheldrick, 1990)'
_diffrn_ambient_temperature 293(2)
_diffrn_measured_fraction_theta_full 0.991
_diffrn_measured_fraction_theta_max 0.991
_diffrn_radiation_monochromator graphite
_diffrn_radiation_source 'fine-focus sealed tube'
_diffrn_radiation_type MoK\a
_diffrn_radiation_wavelength 0.71073
_diffrn_reflns_av_R_equivalents 0.1194
_diffrn_reflns_av_sigmaI/netI 0.1798
_diffrn_reflns_limit_h_max 17
_diffrn_reflns_limit_h_min -16
_diffrn_reflns_limit_k_max 18
_diffrn_reflns_limit_k_min -18
_diffrn_reflns_limit_l_max 18
_diffrn_reflns_limit_l_min -18
_diffrn_reflns_number 27514
_diffrn_reflns_theta_full 25.00
_diffrn_reflns_theta_max 25.00
_diffrn_reflns_theta_min 3.01
_exptl_absorpt_coefficient_mu 1.210
_exptl_absorpt_correction_T_max 0.8886
_exptl_absorpt_correction_T_min 0.7130
_exptl_absorpt_correction_type multi-scan
_exptl_absorpt_process_details SADABS
_exptl_crystal_density_diffrn 1.356
_exptl_crystal_density_method 'not measured'
_exptl_crystal_F_000 1486
_exptl_crystal_size_max 0.30
_exptl_crystal_size_mid 0.20
_exptl_crystal_size_min 0.10
_refine_diff_density_max 0.947
_refine_diff_density_min -0.736
_refine_diff_density_rms 0.094
_refine_ls_extinction_coef 0.0066(16)
_refine_ls_extinction_expression Fc^*^=kFc[1+0.001xFc^2^\l^3^/sin(2\q)]^-1/4^
_refine_ls_extinction_method SHELXL
_refine_ls_goodness_of_fit_ref 1.054
_refine_ls_hydrogen_treatment constr
_refine_ls_matrix_type full
_refine_ls_number_parameters 737
_refine_ls_number_reflns 12269
_refine_ls_number_restraints 174
_refine_ls_restrained_S_all 1.674
_refine_ls_R_factor_all 0.2450
_refine_ls_R_factor_gt 0.0942
_refine_ls_shift/su_max 0.000
_refine_ls_shift/su_mean 0.000
_refine_ls_structure_factor_coef Fsqd
_refine_ls_weighting_details 'calc w=1/[\s^2^(Fo^2^)+(0.1239P)^2^+0.0000P] where P=(Fo^2^+2Fc^2^)/3'
_refine_ls_weighting_scheme calc
_refine_ls_wR_factor_gt 0.2153
_refine_ls_wR_factor_ref 0.2942
_reflns_number_gt 4228
_reflns_number_total 12269
_reflns_threshold_expression >2sigma(I)
_cod_data_source_file C0DT01194K.TXT
_cod_data_source_block shelxl3
_cod_depositor_comments
;
The following automatic conversions were performed:
'_exptl_absorpt_correction_type' value 'Multi-scan' changed to
'multi-scan' according to
'/home/saulius/struct/CIF-dictionaries/cif_core.dic' dictionary named
'cif_core.dic' version 2.4.1 from 2010-06-29.

Automatic conversion script
Id: cif_fix_enum 1555 2011-01-17 13:19:09Z saulius 
;
_cod_original_cell_volume 3513.5(12)
_cod_original_sg_symbol_H-M P-1
_cod_database_code 7014817

loop_
_symmetry_equiv_pos_as_xyz
'x, y, z'
'-x, -y, -z'

loop_
_atom_site_label
_atom_site_type_symbol
_atom_site_fract_x
_atom_site_fract_y
_atom_site_fract_z
_atom_site_U_iso_or_equiv
_atom_site_adp_type
_atom_site_occupancy
_atom_site_symmetry_multiplicity
_atom_site_calc_flag
_atom_site_refinement_flags
_atom_site_disorder_assembly
_atom_site_disorder_group
Ni1 Ni 0.36474(12) 0.59442(13) 0.26218(14) 0.0644(7) Uani 1 1 d . . .
Ni2 Ni 0.28287(13) 0.81831(13) 0.24943(15) 0.0691(8) Uani 1 1 d . . .
Br1 Br 0.26449(16) 0.64929(15) -0.19211(14) 0.1074(9) Uani 1 1 d . . .
P1 P 0.4562(3) 0.7575(3) 0.3848(3) 0.0740(14) Uani 1 1 d . . .
P2 P 0.1967(3) 0.6645(3) 0.3486(3) 0.0734(14) Uani 1 1 d . . .
O1 O 0.3199(7) 0.7042(7) 0.1963(8) 0.068(3) Uani 1 1 d . . .
C2 C 0.2217(11) 0.7135(10) 0.0588(12) 0.068(5) Uani 1 1 d . . .
C6 C 0.3774(11) 0.6589(11) 0.0682(13) 0.070(5) Uani 1 1 d . . .
C1 C 0.3076(10) 0.6911(10) 0.1100(12) 0.065(4) Uani 1 1 d . . .
C4 C 0.2841(13) 0.6650(12) -0.0705(11) 0.076(5) Uani 1 1 d . . .
C5 C 0.3633(12) 0.6458(11) -0.0212(13) 0.073(5) Uani 1 1 d . . .
H5A H 0.4100 0.6231 -0.0476 0.087 Uiso 1 1 calc R . .
C3 C 0.2123(12) 0.6991(10) -0.0308(13) 0.074(5) Uani 1 1 d . . .
H3A H 0.1575 0.7122 -0.0654 0.089 Uiso 1 1 calc R . .
O6 O 0.2798(7) 0.6111(7) 0.3526(7) 0.073(3) Uani 1 1 d . . .
O2 O 0.4603(7) 0.6674(7) 0.3455(8) 0.080(4) Uani 1 1 d . . .
O3 O 0.3790(7) 0.8145(7) 0.3564(7) 0.078(3) Uani 1 1 d . . .
O7 O 0.1891(7) 0.7478(7) 0.3020(8) 0.084(4) Uani 1 1 d . . .
N1 N 0.4573(7) 0.5643(8) 0.1804(8) 0.062(3) Uani 1 1 d . . .
O9 O 0.1076(7) 0.6071(8) 0.3073(7) 0.081(3) Uani 1 1 d . . .
O5 O 0.4692(7) 0.7492(8) 0.4877(7) 0.079(3) Uani 1 1 d . . .
O8 O 0.1830(8) 0.6845(9) 0.4455(8) 0.099(4) Uani 1 1 d . . .
O4 O 0.5441(7) 0.8117(8) 0.3725(8) 0.085(4) Uani 1 1 d . . .
N2 N 0.4313(10) 0.4816(9) 0.3125(10) 0.077(4) Uani 1 1 d . . .
C9 C 0.5303(14) 0.4999(13) 0.3180(13) 0.099(7) Uani 1 1 d . . .
H9A H 0.5631 0.4452 0.3196 0.119 Uiso 1 1 calc R . .
H9B H 0.5533 0.5354 0.3706 0.119 Uiso 1 1 calc R . .
C11 C 0.4391(13) 0.4018(11) 0.1752(14) 0.088(6) Uani 1 1 d . . .
H11A H 0.4080 0.3539 0.1380 0.106 Uiso 1 1 calc R . .
H11B H 0.5031 0.3874 0.1875 0.106 Uiso 1 1 calc R . .
C8 C 0.5455(11) 0.5491(13) 0.2389(14) 0.097(7) Uani 1 1 d . . .
H8A H 0.5757 0.6051 0.2581 0.116 Uiso 1 1 calc R . .
H8B H 0.5849 0.5151 0.2071 0.116 Uiso 1 1 calc R . .
C12 C 0.4048(14) 0.4036(14) 0.2565(15) 0.102(7) Uani 1 1 d . . .
H12A H 0.3389 0.3993 0.2439 0.122 Uiso 1 1 calc R . .
H12B H 0.4267 0.3524 0.2872 0.122 Uiso 1 1 calc R . .
C10 C 0.4307(12) 0.4830(10) 0.1244(12) 0.078(5) Uani 1 1 d . . .
H10A H 0.4692 0.4775 0.0806 0.094 Uiso 1 1 calc R . .
H10B H 0.3683 0.4877 0.0951 0.094 Uiso 1 1 calc R . .
C7 C 0.4667(10) 0.6387(11) 0.1229(12) 0.075(5) Uani 1 1 d . . .
H7A H 0.5103 0.6229 0.0856 0.090 Uiso 1 1 calc R . .
H7B H 0.4900 0.6907 0.1585 0.090 Uiso 1 1 calc R . .
N3 N 0.1806(8) 0.8382(9) 0.1454(9) 0.070(4) Uani 1 1 d . . .
N4 N 0.2248(9) 0.9257(9) 0.3038(10) 0.084(4) Uani 1 1 d . . .
H4A H 0.1926 0.9015 0.3410 0.101 Uiso 1 1 calc R . .
C14 C 0.1475(10) 0.7519(12) 0.0988(12) 0.078(5) Uani 1 1 d . . .
H14A H 0.1297 0.7123 0.1393 0.094 Uiso 1 1 calc R . .
H14B H 0.0949 0.7611 0.0546 0.094 Uiso 1 1 calc R . .
C16 C 0.1543(12) 0.9598(12) 0.2384(13) 0.083(5) Uani 1 1 d . . .
H16A H 0.1850 0.9966 0.2028 0.100 Uiso 1 1 calc R . .
C15 C 0.1101(12) 0.8861(12) 0.1813(12) 0.086(6) Uani 1 1 d . . .
H15A H 0.0786 0.8475 0.2138 0.103 Uiso 1 1 calc R . .
H15B H 0.0659 0.9081 0.1350 0.103 Uiso 1 1 calc R . .
C13 C 0.4179(15) 0.4669(14) 0.3989(14) 0.117(8) Uani 1 1 d . . .
H13A H 0.4494 0.4150 0.4182 0.175 Uiso 1 1 calc R . .
H13B H 0.3540 0.4593 0.3995 0.175 Uiso 1 1 calc R . .
H13C H 0.4413 0.5165 0.4369 0.175 Uiso 1 1 calc R . .
C17 C 0.0920(16) 1.0206(16) 0.2840(16) 0.121(8) Uani 1 1 d . . .
H17A H 0.0454 1.0445 0.2410 0.145 Uiso 1 1 calc R . .
H17B H 0.0621 0.9870 0.3219 0.145 Uiso 1 1 calc R . .
C18 C 0.1480(17) 1.0948(15) 0.3360(18) 0.124(8) Uani 1 1 d . . .
H18A H 0.1742 1.1306 0.2972 0.149 Uiso 1 1 calc R . .
H18B H 0.1087 1.1317 0.3653 0.149 Uiso 1 1 calc R . .
C19 C 0.2229(17) 1.0610(16) 0.4017(19) 0.150(11) Uani 1 1 d . . .
H19A H 0.1971 1.0332 0.4461 0.180 Uiso 1 1 calc R . .
H19B H 0.2620 1.1094 0.4291 0.180 Uiso 1 1 calc R . .
C20 C 0.2782(15) 0.9947(15) 0.3572(18) 0.132(9) Uani 1 1 d . . .
H20A H 0.3129 1.0259 0.3213 0.158 Uiso 1 1 calc R . .
H20B H 0.3213 0.9678 0.4011 0.158 Uiso 1 1 calc R . .
C27 C 0.4417(18) 0.819(2) 0.5382(19) 0.157(3) Uani 1 1 d DU . .
C21 C 0.6268(19) 0.773(2) 0.3704(18) 0.157(3) Uani 1 1 d DU . .
C28 C 0.4954(18) 0.8929(18) 0.5550(18) 0.157(3) Uani 1 1 d DU . .
H28A H 0.5486 0.8962 0.5318 0.188 Uiso 1 1 calc R . .
C29 C 0.4720(17) 0.9627(19) 0.6055(17) 0.157(3) Uani 1 1 d DU . .
H29A H 0.5086 1.0131 0.6169 0.188 Uiso 1 1 calc R . .
C22 C 0.6623(16) 0.7763(19) 0.2955(18) 0.157(3) Uani 1 1 d DU . .
H22A H 0.6326 0.8089 0.2512 0.188 Uiso 1 1 calc R . .
B1 B 0.2203(12) 0.1806(11) 0.0043(14) 0.066(5) Uani 1 1 d . . .
C30 C 0.3946(16) 0.9562(19) 0.6382(18) 0.157(3) Uani 1 1 d DU . .
H30A H 0.3703 1.0063 0.6615 0.188 Uiso 1 1 calc R . .
C23 C 0.7403(16) 0.7333(19) 0.284(2) 0.157(3) Uani 1 1 d DU . .
H23A H 0.7651 0.7376 0.2342 0.188 Uiso 1 1 calc R . .
C25 C 0.7438(16) 0.6691(19) 0.4228(18) 0.157(3) Uani 1 1 d DU . .
H25A H 0.7699 0.6309 0.4637 0.188 Uiso 1 1 calc R . .
C24 C 0.7799(18) 0.684(2) 0.3503(18) 0.157(3) Uani 1 1 d DU . .
H24A H 0.8353 0.6583 0.3455 0.188 Uiso 1 1 calc R . .
C26 C 0.6658(17) 0.7153(18) 0.4308(19) 0.157(3) Uani 1 1 d DU . .
H26A H 0.6385 0.7074 0.4787 0.188 Uiso 1 1 calc R . .
C31 C 0.3510(18) 0.8757(17) 0.6373(18) 0.157(3) Uani 1 1 d DU . .
H31A H 0.3080 0.8680 0.6727 0.188 Uiso 1 1 calc R . .
C45 C 0.1398(10) 0.1783(12) 0.0619(11) 0.065(4) Uani 1 1 d . . .
C62 C 0.2542(11) 0.0146(12) -0.0144(15) 0.090(6) Uani 1 1 d . . .
H62A H 0.2689 0.0158 0.0456 0.108 Uiso 1 1 calc R . .
C53 C 0.4307(16) 0.1760(12) 0.2030(16) 0.101(7) Uani 1 1 d . . .
H53A H 0.4412 0.1699 0.2624 0.121 Uiso 1 1 calc R . .
C50 C 0.0705(10) 0.1155(12) 0.0462(11) 0.071(5) Uani 1 1 d . . .
H50A H 0.0746 0.0678 0.0076 0.085 Uiso 1 1 calc R . .
C56 C 0.3986(12) 0.1974(11) 0.0297(15) 0.093(6) Uani 1 1 d . . .
H56A H 0.3900 0.2078 -0.0288 0.111 Uiso 1 1 calc R . .
C47 C 0.0552(15) 0.2537(14) 0.1663(13) 0.093(6) Uani 1 1 d . . .
H47A H 0.0519 0.3014 0.2053 0.111 Uiso 1 1 calc R . .
C51 C 0.3234(11) 0.1856(10) 0.0674(14) 0.074(5) Uani 1 1 d . . .
C63 C 0.1999(11) 0.2683(11) -0.0501(11) 0.066(4) Uani 1 1 d . . .
C64 C 0.2575(12) 0.3417(12) -0.0450(12) 0.081(5) Uani 1 1 d . . .
H64A H 0.3148 0.3400 -0.0106 0.097 Uiso 1 1 calc R . .
C68 C 0.1151(11) 0.2750(12) -0.1015(11) 0.075(5) Uani 1 1 d . . .
H68A H 0.0733 0.2285 -0.1068 0.090 Uiso 1 1 calc R . .
C58 C 0.2011(14) 0.0812(13) -0.1436(16) 0.096(6) Uani 1 1 d . . .
H58A H 0.1781 0.1289 -0.1743 0.115 Uiso 1 1 calc R . .
C48 C -0.0140(13) 0.1896(16) 0.1483(15) 0.093(6) Uani 1 1 d . . .
H48A H -0.0638 0.1924 0.1767 0.112 Uiso 1 1 calc R . .
C57 C 0.2242(10) 0.0913(12) -0.0537(13) 0.073(5) Uani 1 1 d . . .
C52 C 0.3411(13) 0.1758(11) 0.1569(14) 0.084(6) Uani 1 1 d . . .
H52A H 0.2927 0.1691 0.1863 0.101 Uiso 1 1 calc R . .
C54 C 0.5013(18) 0.1850(15) 0.161(2) 0.117(9) Uani 1 1 d . . .
H54A H 0.5601 0.1848 0.1926 0.140 Uiso 1 1 calc R . .
C49 C -0.0071(12) 0.1222(14) 0.0877(14) 0.084(6) Uani 1 1 d . . .
H49A H -0.0538 0.0803 0.0736 0.101 Uiso 1 1 calc R . .
C46 C 0.1289(12) 0.2438(13) 0.1239(13) 0.085(5) Uani 1 1 d . . .
H46A H 0.1759 0.2854 0.1386 0.102 Uiso 1 1 calc R . .
C59 C 0.2116(16) 0.0018(17) -0.1886(16) 0.116(7) Uani 1 1 d . . .
H59A H 0.1962 -0.0006 -0.2486 0.139 Uiso 1 1 calc R . .
C67 C 0.0921(12) 0.3501(14) -0.1447(12) 0.087(6) Uani 1 1 d . . .
H67A H 0.0354 0.3521 -0.1801 0.104 Uiso 1 1 calc R . .
C66 C 0.1495(14) 0.4220(14) -0.1376(14) 0.094(6) Uani 1 1 d . . .
H66A H 0.1322 0.4731 -0.1652 0.112 Uiso 1 1 calc R . .
C65 C 0.2347(14) 0.4143(14) -0.0869(14) 0.099(6) Uani 1 1 d . . .
H65A H 0.2767 0.4605 -0.0821 0.118 Uiso 1 1 calc R . .
C55 C 0.4903(14) 0.1942(11) 0.077(2) 0.102(8) Uani 1 1 d . . .
H55A H 0.5401 0.1985 0.0487 0.123 Uiso 1 1 calc R . .
C61 C 0.2629(12) -0.0651(16) -0.063(2) 0.110(8) Uani 1 1 d . . .
H61A H 0.2832 -0.1147 -0.0340 0.132 Uiso 1 1 calc R . .
C60 C 0.2420(16) -0.0707(17) -0.152(2) 0.116(8) Uani 1 1 d . . .
H60A H 0.2488 -0.1225 -0.1839 0.140 Uiso 1 1 calc R . .
C39 C 0.0868(15) 0.5288(15) 0.3397(12) 0.096(6) Uani 1 1 d DU . .
C40 C 0.1412(17) 0.4570(14) 0.3466(14) 0.142(9) Uani 1 1 d DU . .
H40A H 0.1991 0.4599 0.3323 0.170 Uiso 1 1 calc R . .
C44 C 0.0013(19) 0.528(2) 0.359(2) 0.174(11) Uani 1 1 d DU . .
H44A H -0.0344 0.5774 0.3567 0.209 Uiso 1 1 calc R . .
C42 C 0.026(2) 0.378(2) 0.397(2) 0.174(13) Uani 1 1 d DU . .
H42A H 0.0061 0.3285 0.4207 0.209 Uiso 1 1 calc R . .
C41 C 0.111(2) 0.3804(17) 0.3744(16) 0.161(11) Uani 1 1 d DU . .
H41A H 0.1468 0.3309 0.3782 0.193 Uiso 1 1 calc R . .
C32 C 0.3720(17) 0.8061(19) 0.5829(17) 0.157(3) Uani 1 1 d DU . .
H32A H 0.3397 0.7530 0.5772 0.188 Uiso 1 1 calc R . .
C75 C 0.1252(17) 0.7514(19) 0.4747(17) 0.157(3) Uani 1 1 d DU . .
C76 C 0.0509(15) 0.7786(16) 0.4204(19) 0.157(3) Uani 1 1 d DU . .
H76A H 0.0423 0.7533 0.3642 0.188 Uiso 1 1 calc R . .
C43 C -0.029(3) 0.449(2) 0.383(3) 0.216(15) Uani 1 1 d DU . .
H43A H -0.0897 0.4433 0.3895 0.260 Uiso 1 1 calc R . .
N6 N 0.3750(11) 0.8884(10) 0.1890(12) 0.087(5) Uani 1 1 d . . .
C83 C 0.4295(15) 0.9207(13) 0.1608(15) 0.087(6) Uani 1 1 d . . .
C84 C 0.5007(17) 0.9622(14) 0.1201(18) 0.128(9) Uani 1 1 d . . .
N5 N 0.2518(9) 0.5267(9) 0.1812(9) 0.074(4) Uani 1 1 d . . .
C81 C 0.1847(13) 0.5088(12) 0.1374(12) 0.077(5) Uani 1 1 d . . .
C82 C 0.0970(12) 0.4826(15) 0.0814(15) 0.112(7) Uani 1 1 d . . .
C78 C 0.0256(16) 0.873(2) 0.5178(17) 0.157(3) Uani 1 1 d DU . .
H78A H 0.0127 0.9317 0.5282 0.188 Uiso 1 1 calc R . .
C77 C -0.0137(17) 0.8387(17) 0.4370(18) 0.157(3) Uani 1 1 d DU . .
H77A H -0.0687 0.8522 0.4029 0.188 Uiso 1 1 calc R . .
C79 C 0.0808(16) 0.8369(17) 0.5869(19) 0.157(3) Uani 1 1 d DU . .
H79A H 0.0790 0.8550 0.6441 0.188 Uiso 1 1 calc R . .
C80 C 0.1400(17) 0.7708(18) 0.5643(18) 0.157(3) Uani 1 1 d DU . .
H80A H 0.1831 0.7437 0.6038 0.188 Uiso 1 1 calc R . .

loop_
_atom_site_aniso_label
_atom_site_aniso_U_11
_atom_site_aniso_U_22
_atom_site_aniso_U_33
_atom_site_aniso_U_23
_atom_site_aniso_U_13
_atom_site_aniso_U_12
Ni1 0.0654(12) 0.0520(13) 0.0703(15) -0.0128(11) 0.0012(10) 0.0099(9)
Ni2 0.0697(13) 0.0521(14) 0.0841(17) -0.0036(11) 0.0115(11) 0.0124(10)
Br1 0.1475(19) 0.0964(18) 0.0786(16) -0.0019(12) 0.0223(13) 0.0173(14)
P1 0.069(3) 0.061(3) 0.086(4) -0.017(3) 0.004(2) 0.008(2)
P2 0.074(3) 0.072(3) 0.073(3) -0.007(3) 0.014(2) 0.014(2)
O1 0.076(7) 0.053(7) 0.071(8) -0.007(6) 0.004(6) 0.006(5)
C2 0.076(11) 0.054(11) 0.072(13) -0.003(9) 0.011(9) -0.002(8)
C6 0.068(10) 0.058(11) 0.089(14) -0.002(10) 0.030(10) -0.004(8)
C1 0.067(10) 0.053(10) 0.076(13) -0.012(9) 0.018(9) 0.008(8)
C4 0.099(13) 0.078(13) 0.054(11) 0.006(10) 0.022(10) -0.001(10)
C5 0.083(12) 0.062(11) 0.074(14) -0.013(10) 0.021(10) -0.006(9)
C3 0.083(12) 0.047(10) 0.089(15) 0.011(10) 0.005(11) -0.004(8)
O6 0.078(7) 0.069(8) 0.070(8) -0.003(6) 0.009(6) 0.029(6)
O2 0.076(7) 0.049(7) 0.103(9) -0.038(6) -0.001(6) 0.018(5)
O3 0.087(7) 0.057(7) 0.084(8) 0.001(6) -0.002(6) 0.015(6)
O7 0.075(7) 0.061(8) 0.122(10) 0.015(7) 0.033(7) 0.010(6)
N1 0.063(7) 0.049(8) 0.071(9) -0.019(7) 0.012(7) 0.005(6)
O9 0.080(7) 0.079(9) 0.078(8) 0.019(7) -0.001(6) -0.001(6)
O5 0.096(8) 0.076(8) 0.063(8) 0.002(6) 0.006(6) 0.020(6)
O8 0.099(8) 0.123(12) 0.075(9) -0.024(8) 0.019(7) 0.009(8)
O4 0.083(7) 0.074(8) 0.097(9) -0.022(7) 0.020(7) -0.003(6)
N2 0.098(11) 0.068(10) 0.058(10) -0.016(8) -0.005(8) 0.018(8)
C9 0.123(17) 0.069(13) 0.086(15) -0.007(11) -0.037(12) 0.024(11)
C11 0.104(13) 0.056(12) 0.094(16) -0.022(11) -0.002(12) 0.005(10)
C8 0.062(10) 0.086(14) 0.126(18) -0.033(13) -0.019(11) 0.028(10)
C12 0.115(15) 0.090(17) 0.091(17) -0.009(13) -0.004(13) 0.015(12)
C10 0.093(12) 0.051(11) 0.091(14) -0.011(10) 0.020(10) 0.015(9)
C7 0.055(9) 0.064(12) 0.108(15) -0.006(11) 0.019(9) 0.002(8)
N3 0.067(8) 0.062(9) 0.084(10) -0.001(8) 0.021(7) 0.029(7)
N4 0.083(9) 0.064(10) 0.100(12) -0.014(9) 0.005(9) 0.013(8)
C14 0.064(10) 0.087(14) 0.084(13) 0.000(11) 0.014(9) 0.028(9)
C16 0.103(13) 0.054(12) 0.095(15) -0.005(11) 0.025(12) 0.033(10)
C15 0.091(12) 0.077(14) 0.087(14) -0.006(11) 0.015(11) 0.044(10)
C13 0.155(19) 0.102(17) 0.087(17) 0.005(13) 0.001(14) 0.042(14)
C17 0.143(19) 0.102(19) 0.12(2) 0.002(16) 0.026(16) 0.051(16)
C18 0.141(19) 0.076(17) 0.16(2) -0.011(16) 0.038(18) 0.026(15)
C19 0.15(2) 0.101(19) 0.19(3) -0.056(18) 0.01(2) 0.049(16)
C20 0.121(17) 0.078(16) 0.18(3) -0.036(16) 0.000(17) 0.034(13)
C27 0.139(5) 0.175(7) 0.162(6) -0.025(5) 0.052(5) 0.016(4)
C21 0.139(5) 0.175(7) 0.162(6) -0.025(5) 0.052(5) 0.016(4)
C28 0.139(5) 0.175(7) 0.162(6) -0.025(5) 0.052(5) 0.016(4)
C29 0.139(5) 0.175(7) 0.162(6) -0.025(5) 0.052(5) 0.016(4)
C22 0.139(5) 0.175(7) 0.162(6) -0.025(5) 0.052(5) 0.016(4)
B1 0.069(11) 0.033(10) 0.094(16) -0.005(10) 0.010(11) -0.008(8)
C30 0.139(5) 0.175(7) 0.162(6) -0.025(5) 0.052(5) 0.016(4)
C23 0.139(5) 0.175(7) 0.162(6) -0.025(5) 0.052(5) 0.016(4)
C25 0.139(5) 0.175(7) 0.162(6) -0.025(5) 0.052(5) 0.016(4)
C24 0.139(5) 0.175(7) 0.162(6) -0.025(5) 0.052(5) 0.016(4)
C26 0.139(5) 0.175(7) 0.162(6) -0.025(5) 0.052(5) 0.016(4)
C31 0.139(5) 0.175(7) 0.162(6) -0.025(5) 0.052(5) 0.016(4)
C45 0.064(10) 0.068(12) 0.059(11) -0.002(9) 0.004(8) -0.016(9)
C62 0.083(12) 0.053(12) 0.134(18) -0.014(12) 0.025(12) 0.003(9)
C53 0.108(16) 0.058(13) 0.125(19) 0.002(12) -0.014(16) 0.014(12)
C50 0.063(10) 0.085(13) 0.065(12) 0.004(10) 0.012(9) 0.003(9)
C56 0.071(12) 0.051(11) 0.15(2) -0.007(12) 0.007(13) -0.009(9)
C47 0.122(16) 0.079(15) 0.085(15) -0.004(12) 0.043(13) 0.023(13)
C51 0.070(11) 0.040(10) 0.112(17) -0.014(10) 0.024(11) 0.006(8)
C63 0.078(11) 0.059(11) 0.061(11) -0.008(9) 0.022(9) -0.002(9)
C64 0.098(13) 0.061(12) 0.085(14) 0.008(11) 0.022(10) -0.004(10)
C68 0.074(11) 0.069(12) 0.082(13) -0.001(10) 0.013(10) 0.001(9)
C58 0.126(16) 0.065(14) 0.101(18) -0.009(12) 0.036(14) 0.005(11)
C48 0.084(13) 0.106(18) 0.096(17) 0.022(14) 0.027(12) 0.013(13)
C57 0.062(10) 0.067(13) 0.089(15) 0.001(11) 0.016(9) -0.007(8)
C52 0.093(14) 0.059(12) 0.100(17) 0.005(11) 0.017(12) -0.008(9)
C54 0.094(17) 0.079(16) 0.17(3) 0.018(18) 0.002(19) -0.005(13)
C49 0.079(12) 0.084(15) 0.090(15) 0.010(12) 0.015(11) -0.012(10)
C46 0.081(12) 0.090(15) 0.081(14) -0.006(12) 0.013(11) -0.006(10)
C59 0.15(2) 0.085(18) 0.109(19) -0.030(15) 0.034(15) -0.001(15)
C67 0.079(11) 0.095(16) 0.087(14) 0.005(12) 0.014(10) 0.005(11)
C66 0.110(15) 0.072(14) 0.106(17) 0.019(12) 0.033(13) 0.005(12)
C65 0.105(15) 0.077(15) 0.105(17) -0.003(13) -0.001(13) -0.020(12)
C55 0.088(15) 0.033(11) 0.19(3) -0.002(14) 0.046(17) -0.001(9)
C61 0.074(12) 0.093(19) 0.17(3) -0.009(18) 0.037(15) -0.006(11)
C60 0.132(19) 0.078(18) 0.15(3) -0.039(18) 0.060(18) -0.009(14)
C39 0.104(15) 0.103(17) 0.074(13) 0.013(12) -0.001(11) -0.005(13)
C40 0.18(2) 0.098(18) 0.15(2) 0.037(17) 0.016(17) 0.013(17)
C44 0.19(2) 0.13(2) 0.21(3) 0.05(2) 0.05(2) -0.04(2)
C42 0.23(3) 0.14(3) 0.17(2) 0.03(2) 0.07(2) -0.06(2)
C41 0.23(3) 0.096(19) 0.15(2) 0.030(17) 0.02(2) -0.04(2)
C32 0.139(5) 0.175(7) 0.162(6) -0.025(5) 0.052(5) 0.016(4)
C75 0.139(5) 0.175(7) 0.162(6) -0.025(5) 0.052(5) 0.016(4)
C76 0.139(5) 0.175(7) 0.162(6) -0.025(5) 0.052(5) 0.016(4)
C43 0.24(3) 0.18(3) 0.24(3) 0.02(3) 0.07(3) -0.03(3)
N6 0.089(11) 0.062(11) 0.114(14) 0.002(10) 0.026(10) 0.001(9)
C83 0.100(15) 0.053(13) 0.102(17) -0.010(11) 0.007(13) 0.008(11)
C84 0.155(19) 0.071(15) 0.18(2) 0.021(16) 0.078(19) -0.014(14)
N5 0.075(9) 0.073(10) 0.071(10) 0.006(8) 0.007(8) 0.017(8)
C81 0.083(12) 0.085(14) 0.061(12) -0.003(10) 0.006(10) 0.023(11)
C82 0.075(12) 0.123(19) 0.122(18) -0.018(14) -0.017(12) 0.005(12)
C78 0.139(5) 0.175(7) 0.162(6) -0.025(5) 0.052(5) 0.016(4)
C77 0.139(5) 0.175(7) 0.162(6) -0.025(5) 0.052(5) 0.016(4)
C79 0.139(5) 0.175(7) 0.162(6) -0.025(5) 0.052(5) 0.016(4)
C80 0.139(5) 0.175(7) 0.162(6) -0.025(5) 0.052(5) 0.016(4)

loop_
_atom_type_symbol
_atom_type_description
_atom_type_scat_dispersion_real
_atom_type_scat_dispersion_imag
_atom_type_scat_source
C C 0.0033 0.0016 'International Tables Vol C Tables 4.2.6.8 and 6.1.1.4'
H H 0.0000 0.0000 'International Tables Vol C Tables 4.2.6.8 and 6.1.1.4'
B B 0.0013 0.0007 'International Tables Vol C Tables 4.2.6.8 and 6.1.1.4'
N N 0.0061 0.0033 'International Tables Vol C Tables 4.2.6.8 and 6.1.1.4'
O O 0.0106 0.0060 'International Tables Vol C Tables 4.2.6.8 and 6.1.1.4'
P P 0.1023 0.0942 'International Tables Vol C Tables 4.2.6.8 and 6.1.1.4'
Ni Ni 0.3393 1.1124 'International Tables Vol C Tables 4.2.6.8 and 6.1.1.4'
Br Br -0.2901 2.4595 'International Tables Vol C Tables 4.2.6.8 and 6.1.1.4'

loop_
_geom_angle_atom_site_label_1
_geom_angle_atom_site_label_2
_geom_angle_atom_site_label_3
_geom_angle
_geom_angle_site_symmetry_1
_geom_angle_site_symmetry_3
_geom_angle_publ_flag
O2 Ni1 O6 87.6(5) . . ?
O2 Ni1 O1 91.5(4) . . ?
O6 Ni1 O1 94.9(4) . . ?
O2 Ni1 N1 91.5(5) . . ?
O6 Ni1 N1 172.6(4) . . ?
O1 Ni1 N1 92.4(5) . . ?
O2 Ni1 N2 87.3(5) . . ?
O6 Ni1 N2 97.0(5) . . ?
O1 Ni1 N2 168.0(6) . . ?
N1 Ni1 N2 75.6(6) . . ?
O2 Ni1 N5 172.9(5) . . ?
O6 Ni1 N5 86.2(5) . . ?
O1 Ni1 N5 85.5(4) . . ?
N1 Ni1 N5 95.0(5) . . ?
N2 Ni1 N5 96.9(5) . . ?
O1 Ni2 O3 94.0(4) . . ?
O1 Ni2 N3 93.3(5) . . ?
O3 Ni2 N3 172.7(5) . . ?
O1 Ni2 O7 88.0(5) . . ?
O3 Ni2 O7 93.2(5) . . ?
N3 Ni2 O7 88.0(5) . . ?
O1 Ni2 N4 170.8(5) . . ?
O3 Ni2 N4 90.4(5) . . ?
N3 Ni2 N4 82.5(5) . . ?
O7 Ni2 N4 83.7(5) . . ?
O1 Ni2 N6 90.6(6) . . ?
O3 Ni2 N6 89.6(6) . . ?
N3 Ni2 N6 89.4(6) . . ?
O7 Ni2 N6 177.0(6) . . ?
N4 Ni2 N6 97.5(6) . . ?
O3 P1 O2 121.1(7) . . ?
O3 P1 O4 105.2(7) . . ?
O2 P1 O4 108.9(7) . . ?
O3 P1 O5 109.9(7) . . ?
O2 P1 O5 106.7(7) . . ?
O4 P1 O5 103.7(6) . . ?
O6 P2 O7 120.2(7) . . ?
O6 P2 O8 106.4(7) . . ?
O7 P2 O8 109.7(8) . . ?
O6 P2 O9 110.9(7) . . ?
O7 P2 O9 105.6(6) . . ?
O8 P2 O9 102.8(7) . . ?
C1 O1 Ni2 119.7(9) . . ?
C1 O1 Ni1 113.9(9) . . ?
Ni2 O1 Ni1 126.1(6) . . ?
C3 C2 C1 117.2(16) . . ?
C3 C2 C14 121.1(15) . . ?
C1 C2 C14 121.7(16) . . ?
C5 C6 C1 120.5(16) . . ?
C5 C6 C7 121.4(16) . . ?
C1 C6 C7 118.1(17) . . ?
O1 C1 C6 121.4(15) . . ?
O1 C1 C2 119.3(15) . . ?
C6 C1 C2 119.2(17) . . ?
C5 C4 C3 119.6(17) . . ?
C5 C4 Br1 122.3(15) . . ?
C3 C4 Br1 118.2(14) . . ?
C4 C5 C6 121.7(17) . . ?
C4 C5 H5A 119.1 . . ?
C6 C5 H5A 119.1 . . ?
C2 C3 C4 121.7(15) . . ?
C2 C3 H3A 119.1 . . ?
C4 C3 H3A 119.1 . . ?
P2 O6 Ni1 128.8(6) . . ?
P1 O2 Ni1 130.4(6) . . ?
P1 O3 Ni2 135.2(8) . . ?
P2 O7 Ni2 131.9(6) . . ?
C10 N1 C7 108.4(13) . . ?
C10 N1 C8 108.7(12) . . ?
C7 N1 C8 111.0(13) . . ?
C10 N1 Ni1 112.2(10) . . ?
C7 N1 Ni1 111.1(9) . . ?
C8 N1 Ni1 105.4(11) . . ?
C39 O9 P2 122.1(10) . . ?
C27 O5 P1 118.3(14) . . ?
C75 O8 P2 125.7(14) . . ?
C21 O4 P1 122.4(15) . . ?
C12 N2 C13 109.9(18) . . ?
C12 N2 C9 109.7(15) . . ?
C13 N2 C9 106.4(15) . . ?
C12 N2 Ni1 111.7(11) . . ?
C13 N2 Ni1 113.2(12) . . ?
C9 N2 Ni1 105.7(11) . . ?
N2 C9 C8 109.4(13) . . ?
N2 C9 H9A 109.8 . . ?
C8 C9 H9A 109.8 . . ?
N2 C9 H9B 109.8 . . ?
C8 C9 H9B 109.8 . . ?
H9A C9 H9B 108.2 . . ?
C12 C11 C10 118.7(17) . . ?
C12 C11 H11A 107.6 . . ?
C10 C11 H11A 107.6 . . ?
C12 C11 H11B 107.6 . . ?
C10 C11 H11B 107.6 . . ?
H11A C11 H11B 107.1 . . ?
N1 C8 C9 111.3(15) . . ?
N1 C8 H8A 109.4 . . ?
C9 C8 H8A 109.4 . . ?
N1 C8 H8B 109.4 . . ?
C9 C8 H8B 109.4 . . ?
H8A C8 H8B 108.0 . . ?
N2 C12 C11 114.1(19) . . ?
N2 C12 H12A 108.7 . . ?
C11 C12 H12A 108.7 . . ?
N2 C12 H12B 108.7 . . ?
C11 C12 H12B 108.7 . . ?
H12A C12 H12B 107.6 . . ?
N1 C10 C11 112.2(15) . . ?
N1 C10 H10A 109.2 . . ?
C11 C10 H10A 109.2 . . ?
N1 C10 H10B 109.2 . . ?
C11 C10 H10B 109.2 . . ?
H10A C10 H10B 107.9 . . ?
N1 C7 C6 111.7(12) . . ?
N1 C7 H7A 109.3 . . ?
C6 C7 H7A 109.3 . . ?
N1 C7 H7B 109.3 . . ?
C6 C7 H7B 109.3 . . ?
H7A C7 H7B 107.9 . . ?
C15 N3 C14 113.5(13) . . ?
C15 N3 Ni2 105.8(10) . . ?
C14 N3 Ni2 110.5(9) . . ?
C20 N4 C16 112.8(15) . . ?
C20 N4 Ni2 122.8(11) . . ?
C16 N4 Ni2 108.8(11) . . ?
C20 N4 H4A 103.4 . . ?
C16 N4 H4A 103.4 . . ?
Ni2 N4 H4A 103.4 . . ?
C2 C14 N3 108.6(14) . . ?
C2 C14 H14A 110.0 . . ?
N3 C14 H14A 110.0 . . ?
C2 C14 H14B 110.0 . . ?
N3 C14 H14B 110.0 . . ?
H14A C14 H14B 108.3 . . ?
C15 C16 N4 109.2(14) . . ?
C15 C16 C17 117.2(17) . . ?
N4 C16 C17 108.9(16) . . ?
C15 C16 H16A 107.0 . . ?
N4 C16 H16A 107.0 . . ?
C17 C16 H16A 107.0 . . ?
N3 C15 C16 108.0(15) . . ?
N3 C15 H15A 110.1 . . ?
C16 C15 H15A 110.1 . . ?
N3 C15 H15B 110.1 . . ?
C16 C15 H15B 110.1 . . ?
H15A C15 H15B 108.4 . . ?
N2 C13 H13A 109.5 . . ?
N2 C13 H13B 109.5 . . ?
H13A C13 H13B 109.5 . . ?
N2 C13 H13C 109.5 . . ?
H13A C13 H13C 109.5 . . ?
H13B C13 H13C 109.5 . . ?
C18 C17 C16 109.9(19) . . ?
C18 C17 H17A 109.7 . . ?
C16 C17 H17A 109.7 . . ?
C18 C17 H17B 109.7 . . ?
C16 C17 H17B 109.7 . . ?
H17A C17 H17B 108.2 . . ?
C19 C18 C17 111.6(19) . . ?
C19 C18 H18A 109.3 . . ?
C17 C18 H18A 109.3 . . ?
C19 C18 H18B 109.3 . . ?
C17 C18 H18B 109.3 . . ?
H18A C18 H18B 108.0 . . ?
C18 C19 C20 109(2) . . ?
C18 C19 H19A 109.8 . . ?
C20 C19 H19A 109.8 . . ?
C18 C19 H19B 109.8 . . ?
C20 C19 H19B 109.8 . . ?
H19A C19 H19B 108.2 . . ?
N4 C20 C19 114.8(18) . . ?
N4 C20 H20A 108.6 . . ?
C19 C20 H20A 108.6 . . ?
N4 C20 H20B 108.6 . . ?
C19 C20 H20B 108.6 . . ?
H20A C20 H20B 107.6 . . ?
C32 C27 C28 120(3) . . ?
C32 C27 O5 120(2) . . ?
C28 C27 O5 119(2) . . ?
C26 C21 C22 118(3) . . ?
C26 C21 O4 123(2) . . ?
C22 C21 O4 117(2) . . ?
C27 C28 C29 121(3) . . ?
C27 C28 H28A 119.5 . . ?
C29 C28 H28A 119.5 . . ?
C30 C29 C28 118(3) . . ?
C30 C29 H29A 120.8 . . ?
C28 C29 H29A 120.8 . . ?
C23 C22 C21 122(3) . . ?
C23 C22 H22A 119.0 . . ?
C21 C22 H22A 119.0 . . ?
C45 B1 C57 112.4(14) . . ?
C45 B1 C63 104.1(13) . . ?
C57 B1 C63 114.9(16) . . ?
C45 B1 C51 111.2(15) . . ?
C57 B1 C51 102.6(13) . . ?
C63 B1 C51 112.0(13) . . ?
C29 C30 C31 120(3) . . ?
C29 C30 H30A 119.8 . . ?
C31 C30 H30A 119.8 . . ?
C24 C23 C22 117(3) . . ?
C24 C23 H23A 121.6 . . ?
C22 C23 H23A 121.6 . . ?
C24 C25 C26 115(3) . . ?
C24 C25 H25A 122.4 . . ?
C26 C25 H25A 122.4 . . ?
C23 C24 C25 125(3) . . ?
C23 C24 H24A 117.5 . . ?
C25 C24 H24A 117.5 . . ?
C21 C26 C25 123(3) . . ?
C21 C26 H26A 118.6 . . ?
C25 C26 H26A 118.6 . . ?
C30 C31 C32 120(3) . . ?
C30 C31 H31A 120.2 . . ?
C32 C31 H31A 120.2 . . ?
C46 C45 C50 114.2(17) . . ?
C46 C45 B1 123.1(15) . . ?
C50 C45 B1 122.3(16) . . ?
C57 C62 C61 122(2) . . ?
C57 C62 H62A 118.9 . . ?
C61 C62 H62A 118.9 . . ?
C54 C53 C52 120(2) . . ?
C54 C53 H53A 120.1 . . ?
C52 C53 H53A 120.1 . . ?
C45 C50 C49 121.6(18) . . ?
C45 C50 H50A 119.2 . . ?
C49 C50 H50A 119.2 . . ?
C51 C56 C55 123(2) . . ?
C51 C56 H56A 118.5 . . ?
C55 C56 H56A 118.5 . . ?
C46 C47 C48 118(2) . . ?
C46 C47 H47A 121.2 . . ?
C48 C47 H47A 121.2 . . ?
C56 C51 C52 115.5(17) . . ?
C56 C51 B1 118.6(18) . . ?
C52 C51 B1 125.8(17) . . ?
C68 C63 C64 115.7(15) . . ?
C68 C63 B1 118.0(14) . . ?
C64 C63 B1 126.1(14) . . ?
C65 C64 C63 123.5(17) . . ?
C65 C64 H64A 118.3 . . ?
C63 C64 H64A 118.3 . . ?
C63 C68 C67 120.5(16) . . ?
C63 C68 H68A 119.8 . . ?
C67 C68 H68A 119.8 . . ?
C57 C58 C59 122(2) . . ?
C57 C58 H58A 119.1 . . ?
C59 C58 H58A 119.1 . . ?
C49 C48 C47 119(2) . . ?
C49 C48 H48A 120.7 . . ?
C47 C48 H48A 120.7 . . ?
C62 C57 C58 114.0(19) . . ?
C62 C57 B1 119.9(18) . . ?
C58 C57 B1 126.1(17) . . ?
C51 C52 C53 121(2) . . ?
C51 C52 H52A 119.4 . . ?
C53 C52 H52A 119.4 . . ?
C53 C54 C55 123(3) . . ?
C53 C54 H54A 118.7 . . ?
C55 C54 H54A 118.7 . . ?
C48 C49 C50 121.1(18) . . ?
C48 C49 H49A 119.4 . . ?
C50 C49 H49A 119.4 . . ?
C47 C46 C45 126.6(18) . . ?
C47 C46 H46A 116.7 . . ?
C45 C46 H46A 116.7 . . ?
C60 C59 C58 124(3) . . ?
C60 C59 H59A 117.8 . . ?
C58 C59 H59A 117.8 . . ?
C66 C67 C68 122.7(17) . . ?
C66 C67 H67A 118.7 . . ?
C68 C67 H67A 118.7 . . ?
C67 C66 C65 116.4(18) . . ?
C67 C66 H66A 121.8 . . ?
C65 C66 H66A 121.8 . . ?
C64 C65 C66 121.2(19) . . ?
C64 C65 H65A 119.4 . . ?
C66 C65 H65A 119.4 . . ?
C54 C55 C56 118(2) . . ?
C54 C55 H55A 121.1 . . ?
C56 C55 H55A 121.1 . . ?
C60 C61 C62 121(2) . . ?
C60 C61 H61A 119.3 . . ?
C62 C61 H61A 119.3 . . ?
C59 C60 C61 116(2) . . ?
C59 C60 H60A 121.9 . . ?
C61 C60 H60A 121.9 . . ?
C44 C39 C40 122(2) . . ?
C44 C39 O9 112(2) . . ?
C40 C39 O9 125(2) . . ?
C39 C40 C41 120(3) . . ?
C39 C40 H40A 120.0 . . ?
C41 C40 H40A 120.0 . . ?
C39 C44 C43 116(3) . . ?
C39 C44 H44A 121.9 . . ?
C43 C44 H44A 121.9 . . ?
C43 C42 C41 119(3) . . ?
C43 C42 H42A 120.4 . . ?
C41 C42 H42A 120.4 . . ?
C42 C41 C40 119(3) . . ?
C42 C41 H41A 120.5 . . ?
C40 C41 H41A 120.5 . . ?
C27 C32 C31 118(3) . . ?
C27 C32 H32A 121.1 . . ?
C31 C32 H32A 121.1 . . ?
C76 C75 C80 123(3) . . ?
C76 C75 O8 121(2) . . ?
C80 C75 O8 115(2) . . ?
C75 C76 C77 129(3) . . ?
C75 C76 H76A 115.5 . . ?
C77 C76 H76A 115.5 . . ?
C42 C43 C44 123(4) . . ?
C42 C43 H43A 118.7 . . ?
C44 C43 H43A 118.7 . . ?
C83 N6 Ni2 173.8(16) . . ?
N6 C83 C84 178(2) . . ?
C81 N5 Ni1 165.1(14) . . ?
N5 C81 C82 178(2) . . ?
C77 C78 C79 133(3) . . ?
C77 C78 H78A 113.7 . . ?
C79 C78 H78A 113.7 . . ?
C76 C77 C78 101(3) . . ?
C76 C77 H77A 129.6 . . ?
C78 C77 H77A 129.6 . . ?
C78 C79 C80 115(3) . . ?
C78 C79 H79A 122.3 . . ?
C80 C79 H79A 122.3 . . ?
C75 C80 C79 111(3) . . ?
C75 C80 H80A 124.4 . . ?
C79 C80 H80A 124.4 . . ?

loop_
_geom_bond_atom_site_label_1
_geom_bond_atom_site_label_2
_geom_bond_distance
_geom_bond_site_symmetry_2
_geom_bond_publ_flag
Ni1 O2 2.036(10) . ?
Ni1 O6 2.069(11) . ?
Ni1 O1 2.073(10) . ?
Ni1 N1 2.080(13) . ?
Ni1 N2 2.117(13) . ?
Ni1 N5 2.144(15) . ?
Ni2 O1 2.010(11) . ?
Ni2 O3 2.015(10) . ?
Ni2 N3 2.072(12) . ?
Ni2 O7 2.067(11) . ?
Ni2 N4 2.069(14) . ?
Ni2 N6 2.115(18) . ?
Br1 C4 1.884(17) . ?
P1 O3 1.471(10) . ?
P1 O2 1.480(11) . ?
P1 O4 1.589(12) . ?
P1 O5 1.608(12) . ?
P2 O6 1.482(10) . ?
P2 O7 1.496(11) . ?
P2 O8 1.585(13) . ?
P2 O9 1.604(12) . ?
O1 C1 1.339(19) . ?
C2 C3 1.40(2) . ?
C2 C1 1.45(2) . ?
C2 C14 1.47(2) . ?
C6 C5 1.39(2) . ?
C6 C1 1.40(2) . ?
C6 C7 1.50(2) . ?
C4 C5 1.34(2) . ?
C4 C3 1.42(2) . ?
C5 H5A 0.9300 . ?
C3 H3A 0.9300 . ?
N1 C10 1.488(19) . ?
N1 C7 1.51(2) . ?
N1 C8 1.496(18) . ?
O9 C39 1.38(2) . ?
O5 C27 1.39(3) . ?
O8 C75 1.44(3) . ?
O4 C21 1.38(3) . ?
N2 C12 1.45(2) . ?
N2 C13 1.44(2) . ?
N2 C9 1.49(2) . ?
C9 C8 1.54(3) . ?
C9 H9A 0.9700 . ?
C9 H9B 0.9700 . ?
C11 C12 1.45(3) . ?
C11 C10 1.51(2) . ?
C11 H11A 0.9700 . ?
C11 H11B 0.9700 . ?
C8 H8A 0.9700 . ?
C8 H8B 0.9700 . ?
C12 H12A 0.9700 . ?
C12 H12B 0.9700 . ?
C10 H10A 0.9700 . ?
C10 H10B 0.9700 . ?
C7 H7A 0.9700 . ?
C7 H7B 0.9700 . ?
N3 C15 1.459(19) . ?
N3 C14 1.50(2) . ?
N4 C20 1.45(2) . ?
N4 C16 1.46(2) . ?
N4 H4A 0.9100 . ?
C14 H14A 0.9700 . ?
C14 H14B 0.9700 . ?
C16 C15 1.47(2) . ?
C16 C17 1.55(3) . ?
C16 H16A 0.9800 . ?
C15 H15A 0.9700 . ?
C15 H15B 0.9700 . ?
C13 H13A 0.9600 . ?
C13 H13B 0.9600 . ?
C13 H13C 0.9600 . ?
C17 C18 1.51(3) . ?
C17 H17A 0.9700 . ?
C17 H17B 0.9700 . ?
C18 C19 1.50(3) . ?
C18 H18A 0.9700 . ?
C18 H18B 0.9700 . ?
C19 C20 1.52(3) . ?
C19 H19A 0.9700 . ?
C19 H19B 0.9700 . ?
C20 H20A 0.9700 . ?
C20 H20B 0.9700 . ?
C27 C32 1.369(15) . ?
C27 C28 1.369(15) . ?
C21 C26 1.385(15) . ?
C21 C22 1.375(15) . ?
C28 C29 1.375(15) . ?
C28 H28A 0.9300 . ?
C29 C30 1.347(15) . ?
C29 H29A 0.9300 . ?
C22 C23 1.373(14) . ?
C22 H22A 0.9300 . ?
B1 C45 1.63(3) . ?
B1 C57 1.60(3) . ?
B1 C63 1.63(2) . ?
B1 C51 1.68(2) . ?
C30 C31 1.383(15) . ?
C30 H30A 0.9300 . ?
C23 C24 1.37(3) . ?
C23 H23A 0.9300 . ?
C25 C24 1.370(15) . ?
C25 C26 1.385(14) . ?
C25 H25A 0.9300 . ?
C24 H24A 0.9300 . ?
C26 H26A 0.9300 . ?
C31 C32 1.397(15) . ?
C31 H31A 0.9300 . ?
C45 C46 1.38(2) . ?
C45 C50 1.38(2) . ?
C62 C57 1.40(2) . ?
C62 C61 1.41(3) . ?
C62 H62A 0.9300 . ?
C53 C54 1.35(3) . ?
C53 C52 1.41(2) . ?
C53 H53A 0.9300 . ?
C50 C49 1.42(2) . ?
C50 H50A 0.9300 . ?
C56 C51 1.37(2) . ?
C56 C55 1.44(3) . ?
C56 H56A 0.9300 . ?
C47 C46 1.39(2) . ?
C47 C48 1.40(3) . ?
C47 H47A 0.9300 . ?
C51 C52 1.40(2) . ?
C63 C68 1.39(2) . ?
C63 C64 1.39(2) . ?
C64 C65 1.34(2) . ?
C64 H64A 0.9300 . ?
C68 C67 1.38(2) . ?
C68 H68A 0.9300 . ?
C58 C57 1.40(3) . ?
C58 C59 1.39(3) . ?
C58 H58A 0.9300 . ?
C48 C49 1.38(3) . ?
C48 H48A 0.9300 . ?
C52 H52A 0.9300 . ?
C54 C55 1.32(3) . ?
C54 H54A 0.9300 . ?
C49 H49A 0.9300 . ?
C46 H46A 0.9300 . ?
C59 C60 1.33(3) . ?
C59 H59A 0.9300 . ?
C67 C66 1.37(2) . ?
C67 H67A 0.9300 . ?
C66 C65 1.39(2) . ?
C66 H66A 0.9300 . ?
C65 H65A 0.9300 . ?
C55 H55A 0.9300 . ?
C61 C60 1.37(3) . ?
C61 H61A 0.9300 . ?
C60 H60A 0.9300 . ?
C39 C44 1.361(15) . ?
C39 C40 1.366(14) . ?
C40 C41 1.373(15) . ?
C40 H40A 0.9300 . ?
C44 C43 1.377(15) . ?
C44 H44A 0.9300 . ?
C42 C43 1.367(15) . ?
C42 C41 1.366(15) . ?
C42 H42A 0.9300 . ?
C41 H41A 0.9300 . ?
C32 H32A 0.9300 . ?
C75 C76 1.361(15) . ?
C75 C80 1.402(15) . ?
C76 C77 1.381(15) . ?
C76 H76A 0.9300 . ?
C43 H43A 0.9300 . ?
N6 C83 1.12(2) . ?
C83 C84 1.49(3) . ?
N5 C81 1.134(19) . ?
C81 C82 1.48(3) . ?
C78 C77 1.375(15) . ?
C78 C79 1.387(15) . ?
C78 H78A 0.9300 . ?
C77 H77A 0.9300 . ?
C79 C80 1.415(15) . ?
C79 H79A 0.9300 . ?
C80 H80A 0.9300 . ?
